data_2230191
loop_
_publ_author_name
'Kurbanova, Malahat M.'
'Maharramov, Abel M.'
'Novruzova, Aysel B.'
'Gurbanov, Atash V.'
'Ng, Seik Weng'

_publ_section_title
;
 1-(9-Methyl-11-sulfanylidene-8-oxa-10,12-diazatricyclo[7.3.1.0^2,7^]trideca-2,4,6-trien-13-yl)ethanone
;
_journal_coeditor_code XU5193
_journal_issue 5
_journal_name_full 'Acta Crystallographica Section E'
_journal_page_first o1156
_journal_paper_doi 10.1107/S1600536811013699
_journal_volume 67
_journal_year 2011
_chemical_formula_iupac 'C13 H14 N2 O2 S'
_chemical_formula_moiety 'C13 H14 N2 O2 S'
_chemical_formula_sum 'C13 H14 N2 O2 S'
_chemical_formula_weight 262.32
_chemical_name_systematic
;
1-(9-Methyl-11-sulfanylidene-8-oxa-10,12-diazatricyclo[7.3.1.0^2,7^]trideca-
2,4,6-trien-13-yl)ethan-1-one
;
_space_group_IT_number 14
_symmetry_cell_setting monoclinic
_symmetry_space_group_name_Hall '-P 2yn'
_symmetry_space_group_name_H-M 'P 1 21/n 1'
_atom_sites_solution_hydrogens geom
_atom_sites_solution_primary direct
_atom_sites_solution_secondary difmap
_audit_creation_method SHELXL-97
_cell_angle_alpha 90.00
_cell_angle_beta 114.6230(10)
_cell_angle_gamma 90.00
_cell_formula_units_Z 4
_cell_length_a 8.2382(5)
_cell_length_b 19.1223(12)
_cell_length_c 9.2209(6)
_cell_measurement_reflns_used 2832
_cell_measurement_temperature 296(2)
_cell_measurement_theta_max 28.33
_cell_measurement_theta_min 2.65
_cell_volume 1320.51(14)
_computing_cell_refinement 'SAINT (Bruker, 2005)'
_computing_data_collection 'APEX2 (Bruker, 2005)'
_computing_data_reduction 'SAINT (Bruker, 2005)'
_computing_molecular_graphics 'X-SEED (Barbour, 2001)'
_computing_publication_material 'publCIF (Westrip, 2010)'
_computing_structure_refinement 'SHELXL97 (Sheldrick, 2008)'
_computing_structure_solution 'SHELXS97 (Sheldrick, 2008)'
_diffrn_ambient_temperature 296(2)
_diffrn_measured_fraction_theta_full 0.988
_diffrn_measured_fraction_theta_max 0.988
_diffrn_measurement_device_type 'Bruker APEXII'
_diffrn_measurement_method '\f and \w'
_diffrn_radiation_monochromator graphite
_diffrn_radiation_source 'fine-focus sealed tube'
_diffrn_radiation_type MoK\a
_diffrn_radiation_wavelength 0.71073
_diffrn_reflns_av_R_equivalents 0.1185
_diffrn_reflns_av_sigmaI/netI 0.0973
_diffrn_reflns_limit_h_max 9
_diffrn_reflns_limit_h_min -9
_diffrn_reflns_limit_k_max 21
_diffrn_reflns_limit_k_min -22
_diffrn_reflns_limit_l_max 10
_diffrn_reflns_limit_l_min -10
_diffrn_reflns_number 8830
_diffrn_reflns_theta_full 24.99
_diffrn_reflns_theta_max 24.99
_diffrn_reflns_theta_min 2.13
_diffrn_standards_decay_% 0
_diffrn_standards_interval_count 0
_diffrn_standards_interval_time 0
_diffrn_standards_number 0
_exptl_absorpt_coefficient_mu 0.241
_exptl_absorpt_correction_T_max 1.0000
_exptl_absorpt_correction_T_min 0.5889
_exptl_absorpt_correction_type multi-scan
_exptl_absorpt_process_details '(SADABS; Sheldrick, 1996)'
_exptl_crystal_colour Colorless
_exptl_crystal_density_diffrn 1.319
_exptl_crystal_density_method 'not measured'
_exptl_crystal_description 'Irregular block'
_exptl_crystal_F_000 552
_exptl_crystal_size_max 0.40
_exptl_crystal_size_mid 0.30
_exptl_crystal_size_min 0.20
_refine_diff_density_max 0.653
_refine_diff_density_min -0.405
_refine_ls_extinction_method none
_refine_ls_goodness_of_fit_ref 0.988
_refine_ls_hydrogen_treatment constr
_refine_ls_matrix_type full
_refine_ls_number_parameters 164
_refine_ls_number_reflns 2292
_refine_ls_number_restraints 0
_refine_ls_restrained_S_all 0.988
_refine_ls_R_factor_all 0.1118
_refine_ls_R_factor_gt 0.0786
_refine_ls_shift/su_max 0.001
_refine_ls_shift/su_mean 0.001
_refine_ls_structure_factor_coef Fsqd
_refine_ls_weighting_details 'calc w=1/[\s^2^(Fo^2^)+(0.1282P)^2^] where P=(Fo^2^+2Fc^2^)/3'
_refine_ls_weighting_scheme calc
_refine_ls_wR_factor_gt 0.1911
_refine_ls_wR_factor_ref 0.2109
_reflns_number_gt 1523
_reflns_number_total 2292
_reflns_threshold_expression I>2\s(I)
_cod_data_source_file xu5193.cif
_cod_data_source_block I
_cod_original_sg_symbol_H-M 'P 21/n'
_cod_database_code 2230191
_cod_database_fobs_code 2230191

loop_
_symmetry_equiv_pos_as_xyz
'x, y, z'
'-x+1/2, y+1/2, -z+1/2'
'-x, -y, -z'
'x-1/2, -y-1/2, z-1/2'

loop_
_atom_site_type_symbol
_atom_site_label
_atom_site_fract_x
_atom_site_fract_y
_atom_site_fract_z
_atom_site_U_iso_or_equiv
_atom_site_adp_type
_atom_site_calc_flag
_atom_site_refinement_flags
_atom_site_occupancy
_atom_site_disorder_assembly
_atom_site_disorder_group
S S1 0.70755(12) 0.51631(6) 0.41553(12) 0.0471(4) Uani d . 1 . .
O O1 0.6767(4) 0.29345(19) 0.3421(3) 0.0690(10) Uani d . 1 . .
O O2 0.6966(4) 0.34703(14) 0.7965(3) 0.0491(8) Uani d . 1 . .
N N1 0.6447(4) 0.40871(16) 0.5610(3) 0.0381(8) Uani d . 1 . .
H H1 0.5416 0.4296 0.5371 0.046 Uiso calc R 1 . .
N N2 0.9280(4) 0.41746(16) 0.5844(3) 0.0398(8) Uani d . 1 . .
H H2 1.0075 0.4362 0.5556 0.048 Uiso calc R 1 . .
C C1 0.7642(4) 0.4431(2) 0.5272(4) 0.0358(9) Uani d . 1 . .
C C2 0.8091(5) 0.2822(2) 0.4611(5) 0.0489(10) Uani d . 1 . .
C C3 0.9636(7) 0.2461(4) 0.4534(6) 0.0855(18) Uani d . 1 . .
H H3A 0.9226 0.2139 0.3655 0.128 Uiso calc R 1 . .
H H3B 1.0271 0.2210 0.5510 0.128 Uiso calc R 1 . .
H H3C 1.0417 0.2799 0.4388 0.128 Uiso calc R 1 . .
C C4 0.4941(5) 0.3002(2) 0.5599(5) 0.0584(12) Uani d . 1 . .
H H4A 0.4010 0.3264 0.5719 0.088 Uiso calc R 1 . .
H H4B 0.5078 0.2559 0.6126 0.088 Uiso calc R 1 . .
H H4C 0.4633 0.2927 0.4486 0.088 Uiso calc R 1 . .
C C5 0.6667(5) 0.3403(2) 0.6330(4) 0.0406(9) Uani d . 1 . .
C C6 0.8282(5) 0.3056(2) 0.6238(4) 0.0383(9) Uani d . 1 . .
H H6 0.8597 0.2647 0.6940 0.046 Uiso calc R 1 . .
C C7 0.9783(5) 0.35889(19) 0.6938(4) 0.0405(9) Uani d . 1 . .
H H7 1.0902 0.3386 0.7000 0.049 Uiso calc R 1 . .
C C8 0.9989(6) 0.3797(2) 0.8581(4) 0.0472(11) Uani d . 1 . .
C C9 1.1601(7) 0.4052(2) 0.9698(5) 0.0716(15) Uani d . 1 . .
H H9 1.2577 0.4100 0.9445 0.086 Uiso calc R 1 . .
C C10 1.1735(10) 0.4238(3) 1.1220(6) 0.094(2) Uani d . 1 . .
H H10 1.2805 0.4410 1.1985 0.113 Uiso calc R 1 . .
C C11 1.0297(11) 0.4164(3) 1.1571(6) 0.096(2) Uani d . 1 . .
H H11 1.0396 0.4288 1.2580 0.115 Uiso calc R 1 . .
C C12 0.8736(8) 0.3917(2) 1.0492(5) 0.0747(16) Uani d . 1 . .
H H12 0.7766 0.3869 1.0752 0.090 Uiso calc R 1 . .
C C13 0.8582(6) 0.3734(2) 0.8995(4) 0.0500(11) Uani d . 1 . .

loop_
_atom_site_aniso_label
_atom_site_aniso_U_11
_atom_site_aniso_U_22
_atom_site_aniso_U_33
_atom_site_aniso_U_12
_atom_site_aniso_U_13
_atom_site_aniso_U_23
S1 0.0296(6) 0.0510(7) 0.0610(7) 0.0056(4) 0.0192(5) 0.0222(5)
O1 0.0578(18) 0.099(3) 0.0400(16) -0.0015(17) 0.0104(14) -0.0118(16)
O2 0.0670(18) 0.0456(18) 0.0456(15) -0.0074(14) 0.0341(13) -0.0029(12)
N1 0.0286(15) 0.0385(19) 0.0522(18) 0.0001(13) 0.0218(13) 0.0067(14)
N2 0.0265(16) 0.0402(19) 0.0509(18) 0.0005(13) 0.0144(13) 0.0105(14)
C1 0.0246(18) 0.045(2) 0.0375(19) -0.0003(16) 0.0130(14) -0.0014(16)
C2 0.051(2) 0.053(3) 0.046(2) -0.010(2) 0.0228(19) -0.0091(19)
C3 0.072(3) 0.122(5) 0.063(3) 0.025(3) 0.029(2) -0.022(3)
C4 0.053(3) 0.055(3) 0.074(3) -0.018(2) 0.033(2) -0.010(2)
C5 0.047(2) 0.037(2) 0.043(2) -0.0050(17) 0.0232(17) -0.0016(16)
C6 0.043(2) 0.035(2) 0.0365(18) 0.0000(16) 0.0171(15) 0.0004(16)
C7 0.036(2) 0.036(2) 0.044(2) 0.0025(16) 0.0102(15) 0.0059(16)
C8 0.058(3) 0.029(2) 0.039(2) -0.0001(18) 0.0048(18) 0.0003(16)
C9 0.076(3) 0.050(3) 0.055(3) -0.008(2) -0.007(2) 0.000(2)
C10 0.115(5) 0.065(4) 0.050(3) -0.010(4) -0.016(3) -0.011(3)
C11 0.156(6) 0.061(4) 0.047(3) -0.012(4) 0.019(4) -0.015(3)
C12 0.127(5) 0.045(3) 0.054(3) 0.003(3) 0.038(3) -0.005(2)
C13 0.075(3) 0.029(2) 0.042(2) -0.001(2) 0.020(2) -0.0014(17)

loop_
_atom_type_symbol
_atom_type_description
_atom_type_scat_dispersion_real
_atom_type_scat_dispersion_imag
_atom_type_scat_source
C C 0.0033 0.0016 'International Tables Vol C Tables 4.2.6.8 and 6.1.1.4'
H H 0.0000 0.0000 'International Tables Vol C Tables 4.2.6.8 and 6.1.1.4'
N N 0.0061 0.0033 'International Tables Vol C Tables 4.2.6.8 and 6.1.1.4'
S S 0.1246 0.1234 'International Tables Vol C Tables 4.2.6.8 and 6.1.1.4'
O O 0.0106 0.0060 'International Tables Vol C Tables 4.2.6.8 and 6.1.1.4'

loop_
_geom_angle_atom_site_label_1
_geom_angle_atom_site_label_2
_geom_angle_atom_site_label_3
_geom_angle_site_symmetry_1
_geom_angle_site_symmetry_3
_geom_angle
_geom_angle_publ_flag
C13 O2 C5 . . 117.1(3) ?
C1 N1 C5 . . 126.5(3) ?
C1 N1 H1 . . 116.8 ?
C5 N1 H1 . . 116.8 ?
C1 N2 C7 . . 120.9(3) ?
C1 N2 H2 . . 119.5 ?
C7 N2 H2 . . 119.5 ?
N2 C1 N1 . . 117.2(3) ?
N2 C1 S1 . . 121.9(3) ?
N1 C1 S1 . . 120.9(2) ?
O1 C2 C3 . . 120.9(4) ?
O1 C2 C6 . . 122.2(4) ?
C3 C2 C6 . . 116.9(4) ?
C2 C3 H3A . . 109.5 ?
C2 C3 H3B . . 109.5 ?
H3A C3 H3B . . 109.5 ?
C2 C3 H3C . . 109.5 ?
H3A C3 H3C . . 109.5 ?
H3B C3 H3C . . 109.5 ?
C5 C4 H4A . . 109.5 ?
C5 C4 H4B . . 109.5 ?
H4A C4 H4B . . 109.5 ?
C5 C4 H4C . . 109.5 ?
H4A C4 H4C . . 109.5 ?
H4B C4 H4C . . 109.5 ?
O2 C5 N1 . . 109.7(3) ?
O2 C5 C4 . . 103.5(3) ?
N1 C5 C4 . . 110.0(3) ?
O2 C5 C6 . . 109.2(3) ?
N1 C5 C6 . . 108.4(3) ?
C4 C5 C6 . . 116.0(3) ?
C2 C6 C5 . . 117.0(3) ?
C2 C6 C7 . . 110.5(3) ?
C5 C6 C7 . . 105.0(3) ?
C2 C6 H6 . . 108.0 ?
C5 C6 H6 . . 108.0 ?
C7 C6 H6 . . 108.0 ?
N2 C7 C8 . . 112.1(3) ?
N2 C7 C6 . . 106.0(3) ?
C8 C7 C6 . . 109.5(3) ?
N2 C7 H7 . . 109.7 ?
C8 C7 H7 . . 109.7 ?
C6 C7 H7 . . 109.7 ?
C13 C8 C9 . . 118.9(4) ?
C13 C8 C7 . . 120.3(3) ?
C9 C8 C7 . . 120.8(5) ?
C8 C9 C10 . . 118.9(6) ?
C8 C9 H9 . . 120.6 ?
C10 C9 H9 . . 120.6 ?
C11 C10 C9 . . 119.9(5) ?
C11 C10 H10 . . 120.1 ?
C9 C10 H10 . . 120.1 ?
C12 C11 C10 . . 121.3(6) ?
C12 C11 H11 . . 119.3 ?
C10 C11 H11 . . 119.3 ?
C11 C12 C13 . . 119.5(6) ?
C11 C12 H12 . . 120.2 ?
C13 C12 H12 . . 120.2 ?
C8 C13 O2 . . 122.0(3) ?
C8 C13 C12 . . 121.5(4) ?
O2 C13 C12 . . 116.5(5) ?

loop_
_geom_bond_atom_site_label_1
_geom_bond_atom_site_label_2
_geom_bond_site_symmetry_2
_geom_bond_distance
_geom_bond_publ_flag
S1 C1 . 1.685(4) ?
O1 C2 . 1.201(5) ?
O2 C13 . 1.369(5) ?
O2 C5 . 1.429(4) ?
N1 C1 . 1.324(5) ?
N1 C5 . 1.443(5) ?
N1 H1 . 0.8800 ?
N2 C1 . 1.322(4) ?
N2 C7 . 1.447(5) ?
N2 H2 . 0.8800 ?
C2 C3 . 1.475(6) ?
C2 C6 . 1.509(5) ?
C3 H3A . 0.9600 ?
C3 H3B . 0.9600 ?
C3 H3C . 0.9600 ?
C4 C5 . 1.506(5) ?
C4 H4A . 0.9600 ?
C4 H4B . 0.9600 ?
C4 H4C . 0.9600 ?
C5 C6 . 1.520(5) ?
C6 C7 . 1.523(5) ?
C6 H6 . 0.9800 ?
C7 C8 . 1.505(6) ?
C7 H7 . 0.9800 ?
C8 C13 . 1.369(6) ?
C8 C9 . 1.387(6) ?
C9 C10 . 1.407(9) ?
C9 H9 . 0.9300 ?
C10 C11 . 1.359(10) ?
C10 H10 . 0.9300 ?
C11 C12 . 1.342(8) ?
C11 H11 . 0.9300 ?
C12 C13 . 1.377(6) ?
C12 H12 . 0.9300 ?

loop_
_geom_hbond_atom_site_label_D
_geom_hbond_atom_site_label_H
_geom_hbond_atom_site_label_A
_geom_hbond_site_symmetry_A
_geom_hbond_distance_DH
_geom_hbond_distance_HA
_geom_hbond_distance_DA
_geom_hbond_angle_DHA
_geom_hbond_publ_flag
N1 H1 S1 3_666 0.88 2.49 3.324(3) 158 yes
N2 H2 S1 3_766 0.88 2.43 3.259(3) 158 yes

loop_
_geom_torsion_atom_site_label_1
_geom_torsion_atom_site_label_2
_geom_torsion_atom_site_label_3
_geom_torsion_atom_site_label_4
_geom_torsion_site_symmetry_1
_geom_torsion_site_symmetry_2
_geom_torsion_site_symmetry_3
_geom_torsion_site_symmetry_4
_geom_torsion
_geom_torsion_publ_flag
C7 N2 C1 N1 . . . . -6.7(5) ?
C7 N2 C1 S1 . . . . 173.4(3) ?
C5 N1 C1 N2 . . . . -10.3(5) ?
C5 N1 C1 S1 . . . . 169.6(3) ?
C13 O2 C5 N1 . . . . -71.3(4) ?
C13 O2 C5 C4 . . . . 171.3(3) ?
C13 O2 C5 C6 . . . . 47.3(4) ?
C1 N1 C5 O2 . . . . 104.1(4) ?
C1 N1 C5 C4 . . . . -142.7(4) ?
C1 N1 C5 C6 . . . . -15.0(5) ?
O1 C2 C6 C5 . . . . 3.9(6) ?
C3 C2 C6 C5 . . . . -177.7(4) ?
O1 C2 C6 C7 . . . . -116.2(4) ?
C3 C2 C6 C7 . . . . 62.3(5) ?
O2 C5 C6 C2 . . . . 169.3(3) ?
N1 C5 C6 C2 . . . . -71.2(4) ?
C4 C5 C6 C2 . . . . 53.0(5) ?
O2 C5 C6 C7 . . . . -67.8(3) ?
N1 C5 C6 C7 . . . . 51.7(4) ?
C4 C5 C6 C7 . . . . 175.9(3) ?
C1 N2 C7 C8 . . . . -73.8(4) ?
C1 N2 C7 C6 . . . . 45.6(4) ?
C2 C6 C7 N2 . . . . 60.7(4) ?
C5 C6 C7 N2 . . . . -66.3(4) ?
C2 C6 C7 C8 . . . . -178.1(3) ?
C5 C6 C7 C8 . . . . 54.9(4) ?
N2 C7 C8 C13 . . . . 93.0(4) ?
C6 C7 C8 C13 . . . . -24.3(5) ?
N2 C7 C8 C9 . . . . -87.1(4) ?
C6 C7 C8 C9 . . . . 155.5(4) ?
C13 C8 C9 C10 . . . . 0.1(6) ?
C7 C8 C9 C10 . . . . -179.8(4) ?
C8 C9 C10 C11 . . . . 0.0(8) ?
C9 C10 C11 C12 . . . . 0.0(10) ?
C10 C11 C12 C13 . . . . -0.1(9) ?
C9 C8 C13 O2 . . . . -178.5(4) ?
C7 C8 C13 O2 . . . . 1.4(6) ?
C9 C8 C13 C12 . . . . -0.2(6) ?
C7 C8 C13 C12 . . . . 179.7(4) ?
C5 O2 C13 C8 . . . . -13.2(5) ?
C5 O2 C13 C12 . . . . 168.4(4) ?
C11 C12 C13 C8 . . . . 0.2(7) ?
C11 C12 C13 O2 . . . . 178.6(4) ?

loop_
_cod_related_entry_id
_cod_related_entry_database
_cod_related_entry_code
1 ChemSpider 2384772
